data_1574015
loop_
_publ_author_name
'Michel, Maximilian'
'Endres, Lukas'
'Fantuzzi, Felipe'
'Krummenacher, Ivo'
'Braunschweig, Holger'

_publ_section_title
;
 Harnessing transient CAAC-stabilized mesitylborylenes for chalcogen
 activation.
;
_journal_issue 13
_journal_name_full 'Chemical science'
_journal_page_first 5632
_journal_page_last 5639
_journal_paper_doi 10.1039/d5sc00154d
_journal_volume 16
_journal_year 2025
_chemical_formula_moiety 'C58 H84 B2 N2 Te2, C6 H4 F2, 0.966(F6 P)'
_chemical_formula_sum 'C64 H88 B2 F7.79 N2 P0.96 Te2'
_chemical_formula_weight 1340.06
_space_group_crystal_system triclinic
_space_group_IT_number 2
_space_group_name_Hall '-P 1'
_space_group_name_H-M_alt 'P -1'
_atom_sites_solution_hydrogens geom
_atom_sites_solution_primary dual
_atom_sites_solution_secondary difmap
_audit_creation_date 2023-08-23
_audit_creation_method 'CIF-fill 1.4m (K.Radacki, 2005-23)'
_audit_update_record
;
2024-10-18 deposited with the CCDC.	2025-02-24 downloaded from the CCDC.
;
_cell_angle_alpha 106.6370(10)
_cell_angle_beta 94.0290(10)
_cell_angle_gamma 96.3900(10)
_cell_formula_units_Z 2
_cell_length_a 12.79920(10)
_cell_length_b 16.27830(10)
_cell_length_c 17.37610(10)
_cell_measurement_reflns_used 59726
_cell_measurement_temperature 100(2)
_cell_measurement_theta_max 74.4700
_cell_measurement_theta_min 2.8300
_cell_volume 3427.31(5)
_computing_cell_refinement 'CrysAlisPro 1.171.41.112a (Rigaku OD, 2021)'
_computing_data_collection 'CrysAlisPro 1.171.41.112a (Rigaku OD, 2021)'
_computing_data_reduction 'CrysAlisPro 1.171.41.112a (Rigaku OD, 2021)'
_computing_molecular_graphics 'ShelXLe (Huebschle et all, 2011)'
_computing_publication_material 'SHELXL-2018/3 (Sheldrick, 2018)'
_computing_structure_refinement 'SHELXL-2018/3 (Sheldrick, 2018)'
_computing_structure_solution 'SHELXT 2014/5 (Sheldrick, 2014)'
_diffrn_ambient_environment N~2~
_diffrn_ambient_temperature 100(2)
_diffrn_detector HPA
_diffrn_detector_area_resol_mean 10.0
_diffrn_detector_type 'HyPix Arc150'
_diffrn_measured_fraction_theta_full 0.994
_diffrn_measured_fraction_theta_max 0.974
_diffrn_measurement_details
;
 List of Runs (angles in degrees, time in seconds):
 --------------------------------------------------------------------------
  1  \w     30.00  56.00   0.50    0.10    --   18.00  60.00-145.88   52
  2  \w     25.00  54.00   0.50    0.10    --   14.00  61.00  27.35   58
  3  \w     34.00  60.00   0.50    0.10    --   22.00  59.00  64.81   52
  4  \w     34.00  60.00   0.50    0.10    --   22.00  59.00-111.08   52
  5  \w     34.00  60.00   0.50    0.10    --   22.00  59.00 124.41   52
  6  \w     34.00  60.00   0.50    0.10    --   22.00  59.00 163.05   52
  7  \w    -88.00 -14.00   0.50    0.10    --  -60.16 126.00  90.00  148
  8  \w    -97.00 -22.00   0.50    0.10    --  -69.54 126.00  30.00  150
  9  \w    -43.00  -8.00   0.50    0.10    --  -22.00 117.00  36.52   70
 10  \w    -92.00 -31.00   0.50    0.10    --  -76.37 112.00 150.00  122
 11  \w    -97.00 -33.00   0.50    0.10    --  -79.50 116.00 -84.21  128
 12  \w    -92.00 -31.00   0.50    0.10    --  -76.37 112.00-120.00  122
 13  \w    -97.00 -33.00   0.50    0.10    --  -79.50 115.00-144.13  128
 14  \w    -92.00 -31.00   0.50    0.10    --  -76.37 112.00-180.00  122
 15  \w    -92.00 -31.00   0.50    0.10    --  -76.37 112.00 -60.00  122
 16  \w    -92.00 -31.00   0.50    0.10    --  -76.37 112.00  30.00  122
 17  \w    -92.00 -31.00   0.50    0.10    --  -76.37 112.00  90.00  122
 18  \w   -125.00 -94.00   0.50    0.10    --  -79.50-119.00  92.81   62
 19  \w   -126.00 -92.00   0.50    0.10    --  -79.50-123.00 177.95   68
 20  \w   -126.00 -93.00   0.50    0.10    --  -79.50-120.00  53.31   66
 21  \w   -126.00 -92.00   0.50    0.10    --  -79.50-123.00-121.31   68
 22  \w   -124.00 -94.00   0.50    0.10    --  -79.50 -64.00   4.92   60
 23  \w   -120.00 -86.00   0.50    0.10    --  -74.00 -60.00  89.89   68
 24  \w   -120.00 -86.00   0.50    0.10    --  -74.00 -60.00 156.65   68
 25  \w   -117.00 -85.00   0.50    0.10    --  -70.00 -58.00 -54.81   64
 26  \w   -120.00 -86.00   0.50    0.10    --  -74.00 -59.00 -16.79   68
 27  \w   -121.00 -86.00   0.50    0.10    --  -74.00 -58.00 -66.59   70
 28  \w   -120.00 -86.00   0.50    0.10    --  -74.00 -59.00-143.70   68
 29  \w   -121.00 -86.00   0.50    0.10    --  -74.00 -58.00 -99.11   70
 30  \w   -121.00 -86.00   0.50    0.10    --  -74.00 -58.00 -41.98   70
 31  \w   -121.00 -86.00   0.50    0.10    --  -74.00 -57.00-163.08   70
 32  \w   -121.00 -86.00   0.50    0.10    --  -74.00 -57.00  30.69   70
 33  \w   -121.00 -86.00   0.50    0.10    --  -74.00 -56.00  60.69   70
 34  \w   -121.00 -86.00   0.50    0.10    --  -74.00 -57.00 123.46   70
 35  \w   -121.00 -86.00   0.50    0.10    --  -74.00 -58.00 179.83   70
 36  \w   -121.00 -86.00   0.50    0.10    --  -74.00 -57.00 136.28   70
 37  \w   -110.00 -75.00   0.50    0.10    --  -62.00 -51.00 138.46   70
 38  \w   -121.00 -86.00   0.50    0.10    --  -74.00 -56.00 107.15   70
 39  \w   -107.00 -72.00   0.50    0.10    --  -58.00 -50.00  84.38   70
 40  \w   -102.00 -67.00   0.50    0.10    --  -54.00 -51.00  56.20   70
 41  \w   -128.00 -93.00   0.50    0.10    --  -79.50 -49.00 167.15   70
 42  \w   -125.00 -90.00   0.50    0.10    --  -78.00 -56.00  14.43   70
 43  \w   -115.00 -80.00   0.50    0.10    --  -66.00 -48.00  29.59   70
 44  \w   -115.00 -80.00   0.50    0.10    --  -66.00 -48.00 -15.91   70
 45  \w   -119.00 -84.00   0.50    0.10    --  -70.00 -48.00 -40.60   70
 46  \w   -107.00 -72.00   0.50    0.10    --  -58.00 -48.00-102.09   70
 47  \w   -122.00 -87.00   0.50    0.10    --  -74.00 -52.00-120.86   70
 48  \w   -128.00 -93.00   0.50    0.10    --  -79.50 -49.00-121.08   70
 49  \w   -120.00 -83.00   0.50    0.10    --  -70.00 -44.00-112.62   74
 50  \w   -111.00 -76.00   0.50    0.10    --  -62.00 -47.00-147.64   70
 51  \w   -129.00 -92.00   0.50    0.10    --  -79.50 -44.00 -88.71   74
 52  \w    -92.00 -55.00   0.50    0.10    --  -42.00 -45.00 -90.11   74
 53  \w    -92.00 -55.00   0.50    0.10    --  -42.00 -45.00 -37.67   74
 54  \w   -130.00 -56.00   0.50    0.10    --  -79.50 -16.00 -82.66  148
 55  \w   -130.00 -91.00   0.50    0.10    --  -79.50 -41.00  64.78   78
 56  \w   -130.00 -91.00   0.50    0.10    --  -79.50 -41.00  86.31   78
 57  \w   -104.00 -67.00   0.50    0.10    --  -54.00 -44.00 173.91   74
 58  \w     31.00  93.00   0.50    0.10    --   76.32-112.00  60.00  124
 59  \w     42.00  92.00   0.50    0.10    --   84.34 -95.00 120.00  100
 60  \w     34.00  84.00   0.50    0.10    --   76.32 -95.00  60.00  100
 61  \w     42.00  92.00   0.50    0.10    --   84.34 -95.00  90.00  100
 62  \w     34.00  84.00   0.50    0.10    --   76.32 -95.00   0.00  100
 63  \w     42.00  92.00   0.50    0.10    --   84.34 -95.00  30.00  100
 64  \w     34.00  84.00   0.50    0.10    --   76.32 -95.00 120.00  100
 65  \w     42.00  92.00   0.50    0.10    --   84.34 -95.00 150.00  100
 66  \w     42.00  92.00   0.50    0.10    --   84.34 -95.00  60.00  100
 67  \w     42.00  92.00   0.50    0.10    --   84.34 -95.00 -60.00  100
 68  \w     42.00  92.00   0.50    0.10    --   84.34 -95.00 -90.00  100
 69  \w     42.00  92.00   0.50    0.10    --   84.34 -95.00-150.00  100
 70  \w     39.00  93.00   0.50    0.10    --   84.34-112.00-180.00  108
 71  \w     42.00  92.00   0.50    0.10    --   84.34 -95.00-180.00  100
 72  \w     42.00  92.00   0.50    0.10    --   84.34 -95.00-120.00  100
 73  \w     42.00  92.00   0.50    0.10    --   84.34 -95.00 -30.00  100
 74  \w     42.00  92.00   0.50    0.10    --   84.34 -95.00   0.00  100
 75  \w     48.00 135.00   0.50    0.10    --   84.34  15.00  90.00  174
 76  \w     88.00 132.00   0.50    0.10    --   80.33  28.00-136.91   88
 77  \w     48.00 135.00   0.50    0.10    --   84.34  15.00-180.00  174
 78  \w     48.00 135.00   0.50    0.10    --   84.34  15.00-120.00  174
 79  \w     48.00 135.00   0.50    0.10    --   84.34  15.00 -60.00  174
 80  \w     48.00 135.00   0.50    0.10    --   84.34  15.00 120.00  174
;
_diffrn_measurement_device 'four-circle diffractometer'
_diffrn_measurement_device_type 'Rigaku XtaLAB Synergy-R'
_diffrn_measurement_method '\w scans'
_diffrn_orient_matrix_type
;
 CrysAlisPro convention (1999,Acta A55,543-557)
;
_diffrn_orient_matrix_UB_11 0.0160577000
_diffrn_orient_matrix_UB_12 0.0935861000
_diffrn_orient_matrix_UB_13 -0.0046498000
_diffrn_orient_matrix_UB_21 -0.0926561000
_diffrn_orient_matrix_UB_22 -0.0230965000
_diffrn_orient_matrix_UB_23 -0.0673833000
_diffrn_orient_matrix_UB_31 -0.0774265000
_diffrn_orient_matrix_UB_32 0.0254787000
_diffrn_orient_matrix_UB_33 0.0639906000
_diffrn_radiation_monochromator 'multi-layer mirror'
_diffrn_radiation_probe x-ray
_diffrn_radiation_type CuK\a
_diffrn_radiation_wavelength 1.54184
_diffrn_radiation_xray_symbol K-L~2,3~
_diffrn_reflns_av_R_equivalents 0.0315
_diffrn_reflns_av_unetI/netI 0.0187
_diffrn_reflns_Laue_measured_fraction_full 0.994
_diffrn_reflns_Laue_measured_fraction_max 0.974
_diffrn_reflns_limit_h_max 15
_diffrn_reflns_limit_h_min -15
_diffrn_reflns_limit_k_max 20
_diffrn_reflns_limit_k_min -20
_diffrn_reflns_limit_l_max 21
_diffrn_reflns_limit_l_min -20
_diffrn_reflns_number 102629
_diffrn_reflns_point_group_measured_fraction_full 0.994
_diffrn_reflns_point_group_measured_fraction_max 0.974
_diffrn_reflns_theta_full 67.684
_diffrn_reflns_theta_max 74.829
_diffrn_reflns_theta_min 2.669
_diffrn_source 'rotating-anode X-ray tube'
_diffrn_source_type 'PhotonJet-R X-ray Source'
_exptl_absorpt_coefficient_mu 7.403
_exptl_absorpt_correction_T_max 0.977
_exptl_absorpt_correction_T_min 0.472
_exptl_absorpt_correction_type gaussian
_exptl_absorpt_process_details
;
 CrysAlisPro 1.171.41.112a (Rigaku Oxford Diffraction, 2021) Numerical 
 absorption correction based on gaussian integration over a multifaceted 
 crystal model Empirical absorption correction using spherical harmonics, 
 implemented in SCALE3 ABSPACK scaling algorithm.
;
_exptl_crystal_colour orange
_exptl_crystal_density_diffrn 1.299
_exptl_crystal_description plate
_exptl_crystal_F_000 1369
_exptl_crystal_preparation
;
 For data collection the crystal was immersed in a film of perfluoropolyether 
 oil, mounted on a polyimide loop and transferred to stream of cold nitrogen 
 (Oxford Cryostream 800).
;
_exptl_crystal_size_max 0.170
_exptl_crystal_size_mid 0.114
_exptl_crystal_size_min 0.035
_refine_diff_density_max 0.874
_refine_diff_density_min -0.965
_refine_diff_density_rms 0.075
_refine_ls_extinction_method none
_refine_ls_goodness_of_fit_ref 1.125
_refine_ls_hydrogen_treatment constr
_refine_ls_matrix_type full
_refine_ls_number_parameters 923
_refine_ls_number_reflns 13696
_refine_ls_number_restraints 1354
_refine_ls_restrained_S_all 1.188
_refine_ls_R_factor_all 0.0349
_refine_ls_R_factor_gt 0.0323
_refine_ls_shift/su_max 0.008
_refine_ls_shift/su_mean 0.000
_refine_ls_structure_factor_coef Fsqd
_refine_ls_weighting_details
;
 w=1/[\s^2^(Fo^2^)+(0.0471P)^2^+3.3003P] where P=(Fo^2^+2Fc^2^)/3
;
_refine_ls_weighting_scheme calc
_refine_ls_wR_factor_gt 0.0871
_refine_ls_wR_factor_ref 0.0884
_reflns_Friedel_coverage 0.000
_reflns_number_gt 12611
_reflns_number_total 13696
_reflns_threshold_expression 'I > 2\s(I)'
_cod_data_source_file d5sc00154d2.cif
_cod_data_source_block 1-TePF6
_cod_depositor_comments 'Adding full bibliography for 1574010--1574019.cif.'
_cod_original_cell_volume 3427.31(4)
_cod_database_code 1574015
_shelx_shelxl_version_number 2018/3
_shelx_space_group_comment
;
 The symmetry employed for this shelxl refinement is uniquely defined by the 
 following loop, which should always be used as a source of symmetry 
 information in preference to the above space-group names. They are only 
 intended as comments.
;

loop_
_space_group_symop_operation_xyz
'x, y, z'
'-x, -y, -z'

loop_
_atom_site_label
_atom_site_type_symbol
_atom_site_fract_x
_atom_site_fract_y
_atom_site_fract_z
_atom_site_U_iso_or_equiv
_atom_site_adp_type
_atom_site_occupancy
_atom_site_site_symmetry_order
_atom_site_calc_flag
_atom_site_refinement_flags_posn
_atom_site_refinement_flags_adp
_atom_site_refinement_flags_occupancy
_atom_site_disorder_assembly
_atom_site_disorder_group
C1 C 1.20923(19) 0.54755(16) 0.58996(15) 0.0208(5) Uani 1 1 d . . . . .
N004 N 1.48265(16) 0.54937(13) 0.79641(12) 0.0182(4) Uani 1 1 d . . . . .
N005 N 0.99365(16) 0.91746(13) 0.70585(12) 0.0181(4) Uani 1 1 d . . . . .
C007 C 1.2720(2) 0.94827(17) 0.90733(16) 0.0234(5) Uani 1 1 d . . . . .
C008 C 1.16512(19) 0.53890(17) 0.51187(15) 0.0229(5) Uani 1 1 d . . . . .
H008 H 1.101769 0.500124 0.490683 0.027 Uiso 1 1 calc R U . . .
C009 C 1.18054(19) 0.88592(16) 0.88695(15) 0.0199(5) Uani 1 1 d . . . . .
C00A C 1.34672(19) 0.65533(16) 0.57602(15) 0.0204(5) Uani 1 1 d . . . . .
C00B C 1.30425(19) 0.60396(16) 0.62264(15) 0.0199(5) Uani 1 1 d . . . . .
C00C C 1.30025(19) 0.64530(17) 0.49843(16) 0.0228(5) Uani 1 1 d . . . . .
H00C H 1.330229 0.680363 0.468103 0.027 Uiso 1 1 calc R U . . .
C00D C 1.5558(2) 0.48108(16) 0.79123(16) 0.0229(5) Uani 1 1 d . . . . .
C00E C 0.9240(2) 0.98785(16) 0.70515(16) 0.0231(5) Uani 1 1 d . . . . .
C00F C 1.46430(19) 0.60735(15) 0.87362(14) 0.0183(5) Uani 1 1 d . . . . .
C00G C 1.5307(2) 0.42812(17) 0.70255(16) 0.0252(5) Uani 1 1 d . . . . .
H00A H 1.480557 0.375431 0.697355 0.030 Uiso 1 1 calc R U . . .
H00B H 1.596089 0.410250 0.679579 0.030 Uiso 1 1 calc R U . . .
C00H C 1.03346(19) 0.91942(15) 0.77874(15) 0.0187(5) Uani 1 1 d . . . . .
C00I C 1.2110(2) 0.58525(17) 0.46410(15) 0.0228(5) Uani 1 1 d . . . . .
C00J C 1.4813(2) 0.48535(16) 0.65737(15) 0.0219(5) Uani 1 1 d . . . . .
C00K C 0.9885(2) 1.06285(18) 0.68593(18) 0.0303(6) Uani 1 1 d . . . . .
H00D H 1.006123 1.043752 0.630173 0.046 Uiso 1 1 calc R U . . .
H00E H 1.053711 1.081945 0.722968 0.046 Uiso 1 1 calc R U . . .
H00F H 0.946933 1.111004 0.692318 0.046 Uiso 1 1 calc R U . . .
C00L C 1.43600(19) 0.55141(16) 0.72481(15) 0.0191(5) Uani 1 1 d . . . . .
C00M C 1.2171(2) 0.85961(17) 1.01653(16) 0.0243(5) Uani 1 1 d . . . . .
H00M H 1.198576 0.828729 1.053531 0.029 Uiso 1 1 calc R U . . .
C00N C 0.9839(2) 0.98587(16) 0.84217(15) 0.0223(5) Uani 1 1 d . . . . .
C00O C 1.3807(2) 0.58225(17) 0.91436(15) 0.0226(5) Uani 1 1 d . . . . .
C00P C 1.1531(2) 0.49789(18) 0.63964(17) 0.0269(5) Uani 1 1 d . . . . .
H00G H 1.099245 0.452693 0.604445 0.040 Uiso 1 1 calc R U . . .
H00H H 1.119179 0.537488 0.680959 0.040 Uiso 1 1 calc R U . . .
H00I H 1.204332 0.471197 0.665807 0.040 Uiso 1 1 calc R U . . .
C00Q C 1.6717(2) 0.52147(18) 0.81278(17) 0.0287(6) Uani 1 1 d . . . . .
H00J H 1.716533 0.475588 0.808185 0.043 Uiso 1 1 calc R U . . .
H00K H 1.681787 0.560122 0.868306 0.043 Uiso 1 1 calc R U . . .
H00L H 1.691204 0.554575 0.775653 0.043 Uiso 1 1 calc R U . . .
C00R C 1.3318(2) 0.96597(18) 0.98141(17) 0.0268(6) Uani 1 1 d . . . . .
H00R H 1.392356 1.008731 0.994272 0.032 Uiso 1 1 calc R U . . .
C00S C 1.00652(19) 0.85185(15) 0.63188(14) 0.0183(5) Uani 1 1 d . . . . .
C00T C 1.0903(2) 0.80090(19) 0.51140(16) 0.0273(6) Uani 1 1 d . . . . .
H00T H 1.142949 0.808462 0.477174 0.033 Uiso 1 1 calc R U . . .
C00U C 0.8268(2) 0.95449(19) 0.64317(17) 0.0300(6) Uani 1 1 d . . . . .
H00N H 0.849120 0.928816 0.589725 0.045 Uiso 1 1 calc R U . . .
H00O H 0.787876 1.002643 0.641652 0.045 Uiso 1 1 calc R U . . .
H00P H 0.781004 0.910576 0.658344 0.045 Uiso 1 1 calc R U . . .
C00V C 1.0639(2) 1.06479(17) 0.88967(17) 0.0287(6) Uani 1 1 d . . . . .
H00Q H 1.096849 1.091626 0.851927 0.043 Uiso 1 1 calc R U . . .
H00S H 1.118561 1.046242 0.920813 0.043 Uiso 1 1 calc R U . . .
H00U H 1.027388 1.106845 0.926570 0.043 Uiso 1 1 calc R U . . .
C00W C 1.08714(19) 0.86560(17) 0.58368(15) 0.0224(5) Uani 1 1 d . . . . .
C00X C 1.1550(2) 0.84030(16) 0.94266(15) 0.0216(5) Uani 1 1 d . . . . .
C00Y C 1.5637(2) 0.53496(18) 0.62100(17) 0.0269(6) Uani 1 1 d . . . . .
H00V H 1.601175 0.493758 0.584026 0.040 Uiso 1 1 calc R U . . .
H00W H 1.614447 0.574039 0.664451 0.040 Uiso 1 1 calc R U . . .
H00X H 1.528135 0.568720 0.591321 0.040 Uiso 1 1 calc R U . . .
C00Z C 1.3048(2) 0.49789(18) 0.88203(16) 0.0269(6) Uani 1 1 d . . . . .
H00Z H 1.328128 0.463041 0.830381 0.032 Uiso 1 1 calc R U . . .
C010 C 1.3643(2) 0.63885(18) 0.98840(16) 0.0264(5) Uani 1 1 d . . . . .
H010 H 1.308507 0.623060 1.016908 0.032 Uiso 1 1 calc R U . . .
C011 C 1.4280(2) 0.71760(18) 1.02087(16) 0.0298(6) Uani 1 1 d . . . . .
H011 H 1.415718 0.755328 1.071291 0.036 Uiso 1 1 calc R U . . .
C012 C 0.9336(2) 0.94260(18) 0.90095(17) 0.0275(6) Uani 1 1 d . . . . .
H01A H 0.888028 0.889106 0.870278 0.041 Uiso 1 1 calc R U . . .
H01B H 0.891372 0.982053 0.935032 0.041 Uiso 1 1 calc R U . . .
H01C H 0.989407 0.929018 0.935055 0.041 Uiso 1 1 calc R U . . .
C013 C 1.5308(2) 0.42631(18) 0.84699(17) 0.0297(6) Uani 1 1 d . . . . .
H01D H 1.459096 0.394831 0.830854 0.045 Uiso 1 1 calc R U . . .
H01E H 1.535566 0.463892 0.902734 0.045 Uiso 1 1 calc R U . . .
H01F H 1.581617 0.384891 0.843319 0.045 Uiso 1 1 calc R U . . .
C014 C 0.8961(2) 1.01130(18) 0.79162(16) 0.0261(5) Uani 1 1 d . . . . .
H01G H 0.826611 0.979434 0.794419 0.031 Uiso 1 1 calc R U . . .
H01H H 0.892490 1.074152 0.812248 0.031 Uiso 1 1 calc R U . . .
C015 C 1.0641(2) 0.76739(17) 0.92282(17) 0.0266(5) Uani 1 1 d . . . . .
H01I H 1.008678 0.778468 0.886693 0.040 Uiso 1 1 calc R U . . .
H01J H 1.035374 0.763767 0.972745 0.040 Uiso 1 1 calc R U . . .
H01K H 1.089257 0.712667 0.896165 0.040 Uiso 1 1 calc R U . . .
C016 C 0.9330(2) 0.77559(17) 0.60961(15) 0.0227(5) Uani 1 1 d . . . . .
C017 C 1.1674(2) 0.5704(2) 0.37767(16) 0.0301(6) Uani 1 1 d . . . . .
H01L H 1.208037 0.531280 0.341602 0.045 Uiso 1 1 calc R U . . .
H01M H 1.172678 0.625819 0.365492 0.045 Uiso 1 1 calc R U . . .
H01N H 1.093073 0.544506 0.369696 0.045 Uiso 1 1 calc R U . . .
C018 C 0.8624(2) 0.6847(2) 0.69658(19) 0.0332(6) Uani 1 1 d . . . . .
H01O H 0.868559 0.631936 0.653481 0.050 Uiso 1 1 calc R U . . .
H01P H 0.802509 0.673935 0.726156 0.050 Uiso 1 1 calc R U . . .
H01Q H 0.927613 0.701748 0.733747 0.050 Uiso 1 1 calc R U . . .
C019 C 1.3089(2) 0.99412(19) 0.84796(17) 0.0313(6) Uani 1 1 d . . . . .
H01R H 1.352544 0.958445 0.811544 0.047 Uiso 1 1 calc R U . . .
H01S H 1.350803 1.049907 0.877362 0.047 Uiso 1 1 calc R U . . .
H01T H 1.247491 1.003789 0.816398 0.047 Uiso 1 1 calc R U . . .
C01A C 1.5094(2) 0.74150(17) 0.98027(16) 0.0271(6) Uani 1 1 d . . . . .
H01U H 1.552747 0.795617 1.003470 0.033 Uiso 1 1 calc R U . . .
C01B C 1.3058(2) 0.44469(19) 0.94219(18) 0.0335(6) Uani 1 1 d . . . . .
H01V H 1.258911 0.389821 0.919087 0.050 Uiso 1 1 calc R U . . .
H01W H 1.281142 0.477352 0.992659 0.050 Uiso 1 1 calc R U . . .
H01X H 1.377910 0.432976 0.953188 0.050 Uiso 1 1 calc R U . . .
C01C C 1.4409(2) 0.72429(17) 0.61031(17) 0.0260(5) Uani 1 1 d . . . . .
H01Y H 1.479816 0.733400 0.566201 0.039 Uiso 1 1 calc R U . . .
H01Z H 1.487373 0.705741 0.647476 0.039 Uiso 1 1 calc R U . . .
H012 H 1.416443 0.778482 0.639499 0.039 Uiso 1 1 calc R U . . .
C01D C 0.9413(2) 0.71337(17) 0.53698(16) 0.0264(5) Uani 1 1 d . . . . .
H013 H 0.892923 0.661305 0.520521 0.032 Uiso 1 1 calc R U . . .
C01E C 1.5294(2) 0.68801(16) 0.90598(15) 0.0227(5) Uani 1 1 d . . . . .
C01F C 1.1716(2) 0.94455(18) 0.60584(17) 0.0256(5) Uani 1 1 d . . . . .
H014 H 1.157988 0.985232 0.658211 0.031 Uiso 1 1 calc R U . . .
C01G C 1.3054(2) 0.92273(18) 1.03754(16) 0.0256(5) Uani 1 1 d . . . . .
C01H C 1.0186(2) 0.72623(18) 0.48864(17) 0.0300(6) Uani 1 1 d . . . . .
H015 H 1.022558 0.683188 0.439123 0.036 Uiso 1 1 calc R U . . .
C01I C 1.1910(2) 0.5148(2) 0.86488(18) 0.0341(6) Uani 1 1 d . . . . .
H016 H 1.189183 0.547698 0.825693 0.051 Uiso 1 1 calc R U . . .
H017 H 1.166570 0.548015 0.915189 0.051 Uiso 1 1 calc R U . . .
H018 H 1.144819 0.459451 0.842802 0.051 Uiso 1 1 calc R U . . .
C01J C 0.8446(2) 0.75775(18) 0.65950(16) 0.0255(5) Uani 1 1 d . . . . .
H019 H 0.842488 0.811714 0.704584 0.031 Uiso 1 1 calc R U . . .
C01K C 1.1670(2) 0.9914(2) 0.54056(19) 0.0341(6) Uani 1 1 d . . . . .
H020 H 1.189182 0.955040 0.490687 0.051 Uiso 1 1 calc R U . . .
H021 H 1.214390 1.046426 0.559264 0.051 Uiso 1 1 calc R U . . .
H022 H 1.094471 1.002601 0.530163 0.051 Uiso 1 1 calc R U . . .
C01L C 1.4009(2) 0.42713(17) 0.58823(16) 0.0283(6) Uani 1 1 d . . . . .
H023 H 1.373044 0.461970 0.556031 0.042 Uiso 1 1 calc R U . . .
H024 H 1.342668 0.400595 0.610711 0.042 Uiso 1 1 calc R U . . .
H025 H 1.435660 0.381674 0.553827 0.042 Uiso 1 1 calc R U . . .
C01N C 1.2835(2) 0.9207(2) 0.61528(18) 0.0323(6) Uani 1 1 d . . . . .
H026 H 1.296856 0.879033 0.565011 0.048 Uiso 1 1 calc R U . . .
H027 H 1.289768 0.894961 0.659638 0.048 Uiso 1 1 calc R U . . .
H028 H 1.335289 0.972993 0.627228 0.048 Uiso 1 1 calc R U . . .
C01O C 1.6020(2) 0.80160(19) 0.84108(19) 0.0343(6) Uani 1 1 d . . . . .
H029 H 1.663670 0.820786 0.817124 0.051 Uiso 1 1 calc R U . . .
H02A H 1.591208 0.847615 0.889235 0.051 Uiso 1 1 calc R U . . .
H02B H 1.539164 0.788431 0.801700 0.051 Uiso 1 1 calc R U . . .
C01P C 0.7360(2) 0.7339(2) 0.60835(19) 0.0343(7) Uani 1 1 d . . . . .
H02C H 0.727817 0.775624 0.578172 0.051 Uiso 1 1 calc R U . . .
H02D H 0.679721 0.735127 0.643975 0.051 Uiso 1 1 calc R U . . .
H02E H 0.731388 0.675641 0.570422 0.051 Uiso 1 1 calc R U . . .
C01R C 1.6205(2) 0.71993(17) 0.86489(17) 0.0270(6) Uani 1 1 d . . . . .
H02F H 1.627708 0.672980 0.814635 0.032 Uiso 1 1 calc R U . . .
C01S C 1.3714(2) 0.9433(2) 1.11788(17) 0.0330(6) Uani 1 1 d . . . . .
H02G H 1.443559 0.931079 1.108889 0.049 Uiso 1 1 calc R U . . .
H02H H 1.340412 0.907498 1.149488 0.049 Uiso 1 1 calc R U . . .
H02I H 1.373043 1.004583 1.147419 0.049 Uiso 1 1 calc R U . . .
C01T C 1.7257(2) 0.7396(2) 0.9203(2) 0.0361(7) Uani 1 1 d . . . . .
H02J H 1.784922 0.746111 0.888706 0.054 Uiso 1 1 calc R U . . .
H02K H 1.732830 0.691782 0.943218 0.054 Uiso 1 1 calc R U . . .
H02L H 1.726147 0.793272 0.964060 0.054 Uiso 1 1 calc R U . . .
Te3_1 Te 1.16035(2) 0.75587(2) 0.71069(2) 0.02088(5) Uani 1 1 d . . . . .
B4_1 B 1.1172(2) 0.86431(17) 0.80085(17) 0.0186(5) Uani 1 1 d . . . . .
Te2_1 Te 1.30935(2) 0.71374(2) 0.80638(2) 0.02291(5) Uani 1 1 d . . . . .
B1_1 B 1.3576(2) 0.61057(17) 0.70910(17) 0.0188(5) Uani 1 1 d . . . . .
P1_2 P 0.2208(3) 0.7523(3) 0.2437(3) 0.0495(7) Uani 0.435(3) 1 d D U P A 1
F1_2 F 0.1180(5) 0.7679(4) 0.1961(3) 0.0599(11) Uani 0.435(3) 1 d D U P A 1
F2_2 F 0.2838(6) 0.7296(5) 0.1668(4) 0.0723(12) Uani 0.435(3) 1 d D U P A 1
F3_2 F 0.3247(5) 0.7421(4) 0.2984(5) 0.0758(12) Uani 0.435(3) 1 d D U P A 1
F4_2 F 0.1663(5) 0.7779(4) 0.3242(3) 0.0579(11) Uani 0.435(3) 1 d D U P A 1
F5_2 F 0.2675(7) 0.8509(4) 0.2532(4) 0.0659(12) Uani 0.435(3) 1 d D U P A 1
F6_2 F 0.1729(6) 0.6531(4) 0.2302(4) 0.0690(11) Uani 0.435(3) 1 d D U P A 1
P1_3 P 0.2601(6) 0.7675(5) 0.2611(5) 0.0509(8) Uani 0.306(3) 1 d D U P B 2
F1_3 F 0.1314(6) 0.7472(6) 0.2552(6) 0.0714(13) Uani 0.306(3) 1 d D U P B 2
F2_3 F 0.2544(9) 0.8660(5) 0.2771(6) 0.0626(14) Uani 0.306(3) 1 d D U P B 2
F3_3 F 0.3793(6) 0.7786(6) 0.2564(6) 0.0712(14) Uani 0.306(3) 1 d D U P B 2
F4_3 F 0.2532(7) 0.6663(5) 0.2443(5) 0.0568(12) Uani 0.306(3) 1 d D U P B 2
F5_3 F 0.2601(8) 0.7858(6) 0.3533(5) 0.0719(13) Uani 0.306(3) 1 d D U P B 2
F6_3 F 0.2412(8) 0.7406(7) 0.1604(5) 0.0674(14) Uani 0.306(3) 1 d D U P B 2
P1_4 P 0.2478(9) 0.7607(9) 0.2558(8) 0.0558(10) Uani 0.225(3) 1 d D U P C 3
F1_4 F 0.1819(10) 0.8026(7) 0.2033(6) 0.0625(13) Uani 0.225(3) 1 d D U P C 3
F2_4 F 0.1399(8) 0.6959(8) 0.2582(7) 0.0619(13) Uani 0.225(3) 1 d D U P C 3
F3_4 F 0.3080(10) 0.7052(8) 0.2955(8) 0.0671(14) Uani 0.225(3) 1 d D U P C 3
F4_4 F 0.3495(9) 0.8194(7) 0.2499(7) 0.0704(14) Uani 0.225(3) 1 d D U P C 3
F5_4 F 0.2503(10) 0.6899(7) 0.1650(7) 0.0661(15) Uani 0.225(3) 1 d D U P C 3
F6_4 F 0.2247(10) 0.8267(7) 0.3392(6) 0.0619(14) Uani 0.225(3) 1 d D U P C 3
C1_5 C 0.5448(10) 0.9412(4) 0.5375(5) 0.0599(19) Uani 0.5 1 d D U P D -1
C2_5 C 0.4857(11) 0.8983(4) 0.4642(6) 0.069(2) Uani 0.5 1 d D U P D -1
C3_5 C 0.4389(11) 0.9450(5) 0.4192(6) 0.071(2) Uani 0.5 1 d D U P D -1
H3_5 H 0.397545 0.915960 0.369193 0.085 Uiso 0.5 1 calc R U P D -1
C4_5 C 0.4534(11) 1.0348(5) 0.4483(6) 0.068(2) Uani 0.5 1 d D U P D -1
H4_5 H 0.421701 1.067101 0.417614 0.082 Uiso 0.5 1 calc R U P D -1
C5_5 C 0.5132(10) 1.0781(4) 0.5211(6) 0.061(2) Uani 0.5 1 d D U P D -1
H5_5 H 0.522783 1.139507 0.540088 0.074 Uiso 0.5 1 calc R U P D -1
C6_5 C 0.5591(10) 1.0310(4) 0.5663(6) 0.060(2) Uani 0.5 1 d D U P D -1
H6_5 H 0.599975 1.059968 0.616483 0.072 Uiso 0.5 1 calc R U P D -1
F1_5 F 0.5824(5) 0.9005(4) 0.5787(4) 0.100(2) Uani 0.5 1 d D U P D -1
F2_5 F 0.4669(5) 0.8174(4) 0.4399(4) 0.0991(19) Uani 0.5 1 d D U P D -1
C1_6 C 0.0081(5) 0.6020(2) 0.0474(3) 0.0469(15) Uani 0.5 1 d DG U P E -1
C2_6 C -0.0531(4) 0.5603(3) -0.0256(3) 0.0403(14) Uani 0.5 1 d DG U P E -1
C3_6 C -0.0569(4) 0.4715(3) -0.0598(2) 0.0441(15) Uani 0.5 1 d DG U P E -1
H3_6 H -0.098713 0.443039 -0.109692 0.053 Uiso 0.5 1 calc R U P E -1
C4_6 C 0.0004(5) 0.4245(2) -0.0210(3) 0.0456(16) Uani 0.5 1 d DG U P E -1
H4_6 H -0.002256 0.363783 -0.044320 0.055 Uiso 0.5 1 calc R U P E -1
C5_6 C 0.0615(5) 0.4662(3) 0.0521(3) 0.0468(17) Uani 0.5 1 d DG U P E -1
H5_6 H 0.100696 0.433977 0.078596 0.056 Uiso 0.5 1 calc R U P E -1
C6_6 C 0.0654(4) 0.5549(3) 0.0862(2) 0.0472(16) Uani 0.5 1 d DG U P E -1
H6_6 H 0.107192 0.583427 0.136142 0.057 Uiso 0.5 1 calc R U P E -1
F1_6 F 0.0103(4) 0.6794(3) 0.0764(3) 0.0753(14) Uani 0.5 1 d D U P E -1
F2_6 F -0.1048(3) 0.5995(3) -0.0644(3) 0.0669(13) Uani 0.5 1 d D U P E -1

loop_
_atom_site_aniso_label
_atom_site_aniso_U_11
_atom_site_aniso_U_22
_atom_site_aniso_U_33
_atom_site_aniso_U_23
_atom_site_aniso_U_13
_atom_site_aniso_U_12
C1 0.0188(11) 0.0210(12) 0.0212(12) 0.0026(10) 0.0028(9) 0.0056(9)
N004 0.0178(9) 0.0185(10) 0.0180(10) 0.0039(8) 0.0017(8) 0.0051(8)
N005 0.0175(9) 0.0189(10) 0.0184(10) 0.0051(8) 0.0021(8) 0.0048(8)
C007 0.0222(12) 0.0236(12) 0.0228(13) 0.0033(10) 0.0024(10) 0.0059(10)
C008 0.0165(11) 0.0249(12) 0.0237(13) 0.0019(10) -0.0003(10) 0.0034(9)
C009 0.0207(12) 0.0203(12) 0.0175(12) 0.0025(9) 0.0018(9) 0.0062(9)
C00A 0.0172(11) 0.0214(12) 0.0223(12) 0.0037(10) 0.0040(9) 0.0070(9)
C00B 0.0173(11) 0.0223(12) 0.0182(12) 0.0020(9) 0.0016(9) 0.0067(9)
C00C 0.0210(12) 0.0259(13) 0.0238(13) 0.0087(10) 0.0062(10) 0.0080(10)
C00D 0.0236(12) 0.0219(12) 0.0230(13) 0.0044(10) 0.0014(10) 0.0091(10)
C00E 0.0240(12) 0.0222(12) 0.0250(13) 0.0067(10) 0.0031(10) 0.0113(10)
C00F 0.0202(11) 0.0182(11) 0.0168(11) 0.0037(9) 0.0001(9) 0.0086(9)
C00G 0.0289(13) 0.0223(12) 0.0242(13) 0.0042(10) 0.0018(10) 0.0104(10)
C00H 0.0174(11) 0.0178(11) 0.0192(12) 0.0024(9) 0.0032(9) 0.0022(9)
C00I 0.0212(12) 0.0279(13) 0.0192(12) 0.0036(10) 0.0033(10) 0.0116(10)
C00J 0.0212(12) 0.0229(12) 0.0204(12) 0.0029(10) 0.0015(10) 0.0082(10)
C00K 0.0342(15) 0.0240(13) 0.0357(16) 0.0107(12) 0.0073(12) 0.0093(11)
C00L 0.0175(11) 0.0202(12) 0.0182(12) 0.0040(9) 0.0023(9) 0.0009(9)
C00M 0.0285(13) 0.0246(13) 0.0212(13) 0.0060(10) 0.0050(10) 0.0104(10)
C00N 0.0235(12) 0.0229(12) 0.0197(12) 0.0023(10) 0.0043(10) 0.0089(10)
C00O 0.0212(12) 0.0263(13) 0.0204(12) 0.0064(10) 0.0005(10) 0.0057(10)
C00P 0.0233(13) 0.0279(13) 0.0279(14) 0.0068(11) 0.0035(10) -0.0002(10)
C00Q 0.0231(13) 0.0326(14) 0.0290(14) 0.0054(11) -0.0007(11) 0.0100(11)
C00R 0.0204(12) 0.0290(14) 0.0278(14) 0.0041(11) -0.0008(10) 0.0037(10)
C00S 0.0183(11) 0.0200(11) 0.0164(11) 0.0037(9) -0.0011(9) 0.0081(9)
C00T 0.0265(13) 0.0372(15) 0.0194(13) 0.0073(11) 0.0048(10) 0.0110(11)
C00U 0.0281(14) 0.0342(15) 0.0289(14) 0.0098(12) -0.0009(11) 0.0109(11)
C00V 0.0330(14) 0.0227(13) 0.0259(14) -0.0002(11) 0.0013(11) 0.0056(11)
C00W 0.0188(12) 0.0280(13) 0.0211(12) 0.0067(10) 0.0021(10) 0.0076(10)
C00X 0.0224(12) 0.0235(12) 0.0182(12) 0.0031(10) 0.0031(10) 0.0076(10)
C00Y 0.0248(13) 0.0321(14) 0.0269(14) 0.0097(11) 0.0082(11) 0.0104(11)
C00Z 0.0231(13) 0.0331(14) 0.0240(13) 0.0097(11) 0.0012(10) -0.0009(11)
C010 0.0270(13) 0.0337(14) 0.0217(13) 0.0104(11) 0.0044(10) 0.0108(11)
C011 0.0384(15) 0.0311(14) 0.0196(13) 0.0038(11) 0.0026(11) 0.0132(12)
C012 0.0262(13) 0.0337(14) 0.0246(13) 0.0095(11) 0.0052(11) 0.0093(11)
C013 0.0358(15) 0.0282(14) 0.0284(14) 0.0107(11) 0.0038(12) 0.0117(11)
C014 0.0256(13) 0.0293(13) 0.0237(13) 0.0049(11) 0.0052(10) 0.0122(11)
C015 0.0292(13) 0.0243(13) 0.0256(13) 0.0057(11) 0.0049(11) 0.0037(10)
C016 0.0230(12) 0.0235(12) 0.0198(12) 0.0036(10) 0.0003(10) 0.0039(10)
C017 0.0286(14) 0.0404(16) 0.0202(13) 0.0049(11) 0.0004(11) 0.0119(12)
C018 0.0284(14) 0.0348(15) 0.0368(16) 0.0149(13) 0.0003(12) -0.0038(12)
C019 0.0278(14) 0.0353(15) 0.0283(14) 0.0097(12) -0.0003(11) -0.0045(11)
C01A 0.0343(14) 0.0218(12) 0.0222(13) 0.0028(10) -0.0037(11) 0.0055(11)
C01B 0.0348(15) 0.0343(15) 0.0316(15) 0.0135(12) 0.0031(12) -0.0033(12)
C01C 0.0218(12) 0.0261(13) 0.0288(14) 0.0059(11) 0.0036(10) 0.0036(10)
C01D 0.0269(13) 0.0247(13) 0.0230(13) 0.0014(10) -0.0036(10) 0.0035(10)
C01E 0.0252(13) 0.0219(12) 0.0203(12) 0.0064(10) -0.0021(10) 0.0032(10)
C01F 0.0225(13) 0.0302(14) 0.0264(13) 0.0114(11) 0.0043(10) 0.0044(10)
C01G 0.0243(13) 0.0294(13) 0.0207(13) 0.0022(10) -0.0021(10) 0.0102(10)
C01H 0.0326(14) 0.0304(14) 0.0238(14) 0.0009(11) 0.0008(11) 0.0112(11)
C01I 0.0247(14) 0.0474(18) 0.0325(15) 0.0180(14) 0.0025(11) -0.0005(12)
C01J 0.0202(12) 0.0274(13) 0.0267(13) 0.0067(11) 0.0002(10) 0.0000(10)
C01K 0.0327(15) 0.0401(16) 0.0364(16) 0.0210(13) 0.0082(12) 0.0061(12)
C01L 0.0290(14) 0.0257(13) 0.0244(13) -0.0030(11) -0.0008(11) 0.0097(11)
C01N 0.0206(13) 0.0452(17) 0.0356(16) 0.0188(13) 0.0057(11) 0.0040(12)
C01O 0.0389(16) 0.0262(14) 0.0361(16) 0.0102(12) -0.0010(13) -0.0019(12)
C01P 0.0207(13) 0.0394(16) 0.0398(17) 0.0111(13) -0.0021(12) -0.0033(11)
C01R 0.0266(13) 0.0238(13) 0.0282(14) 0.0073(11) -0.0024(11) -0.0020(10)
C01S 0.0356(15) 0.0364(16) 0.0221(14) 0.0018(12) -0.0075(12) 0.0092(12)
C01T 0.0261(14) 0.0359(16) 0.0426(18) 0.0110(14) -0.0056(12) -0.0037(12)
Te3_1 0.02034(9) 0.02344(9) 0.01780(8) 0.00251(6) -0.00008(6) 0.00957(6)
B4_1 0.0193(13) 0.0166(12) 0.0178(13) 0.0003(10) 0.0056(10) 0.0046(10)
Te2_1 0.02348(9) 0.02740(9) 0.01750(9) 0.00305(6) 0.00027(6) 0.01291(6)
B1_1 0.0190(13) 0.0181(12) 0.0165(13) -0.0007(10) 0.0043(10) 0.0051(10)
P1_2 0.0706(15) 0.0429(11) 0.0577(13) 0.0298(10) 0.0427(11) 0.0415(11)
F1_2 0.077(2) 0.054(2) 0.060(2) 0.0225(19) 0.0234(18) 0.0292(18)
F2_2 0.085(2) 0.072(2) 0.075(2) 0.0256(19) 0.0501(19) 0.041(2)
F3_2 0.082(2) 0.064(2) 0.096(2) 0.032(2) 0.0188(19) 0.040(2)
F4_2 0.081(2) 0.060(2) 0.0507(19) 0.0258(17) 0.0386(18) 0.0385(19)
F5_2 0.086(2) 0.0540(19) 0.073(3) 0.0323(18) 0.031(2) 0.0227(18)
F6_2 0.104(2) 0.0479(18) 0.067(2) 0.0253(17) 0.028(2) 0.0262(18)
P1_3 0.0713(16) 0.0435(13) 0.0597(14) 0.0310(12) 0.0364(13) 0.0395(13)
F1_3 0.075(2) 0.059(2) 0.081(2) 0.012(2) 0.028(2) 0.0277(19)
F2_3 0.078(3) 0.048(2) 0.075(3) 0.023(2) 0.035(3) 0.0351(19)
F3_3 0.070(2) 0.061(3) 0.090(3) 0.020(2) 0.028(2) 0.032(2)
F4_3 0.074(2) 0.0484(18) 0.063(2) 0.0261(17) 0.030(2) 0.0346(19)
F5_3 0.095(3) 0.063(3) 0.0635(19) 0.0219(19) 0.027(2) 0.017(3)
F6_3 0.083(3) 0.070(3) 0.0648(19) 0.0335(19) 0.024(2) 0.028(3)
P1_4 0.0744(17) 0.0482(15) 0.0624(16) 0.0274(13) 0.0363(15) 0.0350(14)
F1_4 0.080(2) 0.059(2) 0.064(2) 0.030(2) 0.030(2) 0.030(2)
F2_4 0.075(2) 0.059(2) 0.068(3) 0.032(2) 0.029(2) 0.030(2)
F3_4 0.078(3) 0.052(2) 0.084(2) 0.026(2) 0.025(2) 0.035(2)
F4_4 0.081(2) 0.062(2) 0.079(3) 0.027(2) 0.033(2) 0.023(2)
F5_4 0.077(3) 0.054(3) 0.075(2) 0.017(2) 0.039(2) 0.027(2)
F6_4 0.078(3) 0.058(2) 0.062(2) 0.021(2) 0.030(2) 0.038(2)
C1_5 0.048(3) 0.066(3) 0.067(3) 0.021(3) 0.010(3) 0.005(3)
C2_5 0.059(3) 0.074(3) 0.074(3) 0.021(3) 0.012(3) 0.004(3)
C3_5 0.063(3) 0.077(3) 0.073(3) 0.021(3) 0.011(3) 0.007(3)
C4_5 0.058(3) 0.073(3) 0.075(3) 0.020(3) 0.013(3) 0.014(3)
C5_5 0.053(3) 0.065(3) 0.068(3) 0.019(3) 0.020(3) 0.011(3)
C6_5 0.050(3) 0.065(3) 0.065(3) 0.017(3) 0.015(3) 0.008(3)
F1_5 0.080(3) 0.101(4) 0.126(4) 0.062(3) -0.026(3) -0.013(3)
F2_5 0.090(4) 0.089(3) 0.117(4) 0.038(3) 0.007(3) -0.008(3)
C1_6 0.038(3) 0.054(3) 0.048(3) 0.015(2) 0.011(2) 0.000(2)
C2_6 0.032(2) 0.048(3) 0.045(3) 0.020(2) 0.012(2) 0.004(2)
C3_6 0.036(3) 0.048(3) 0.045(3) 0.010(2) 0.013(2) 0.000(2)
C4_6 0.044(3) 0.042(3) 0.052(3) 0.014(2) 0.023(2) 0.004(2)
C5_6 0.038(3) 0.051(3) 0.054(3) 0.016(2) 0.016(2) 0.008(2)
C6_6 0.038(3) 0.054(3) 0.048(3) 0.015(2) 0.007(2) 0.001(2)
F1_6 0.072(3) 0.073(3) 0.086(3) 0.034(3) 0.014(3) 0.003(2)
F2_6 0.044(2) 0.082(3) 0.093(3) 0.057(3) 0.003(2) 0.007(2)

loop_
_atom_type_symbol
_atom_type_description
_atom_type_scat_dispersion_real
_atom_type_scat_dispersion_imag
_atom_type_scat_source
C C 0.0181 0.0091 'International Tables Vol C Tables 4.2.6.8 and 6.1.1.4'
H H 0.0000 0.0000 'International Tables Vol C Tables 4.2.6.8 and 6.1.1.4'
B B 0.0090 0.0039 'International Tables Vol C Tables 4.2.6.8 and 6.1.1.4'
N N 0.0311 0.0180 'International Tables Vol C Tables 4.2.6.8 and 6.1.1.4'
F F 0.0727 0.0534 'International Tables Vol C Tables 4.2.6.8 and 6.1.1.4'
P P 0.2955 0.4335 'International Tables Vol C Tables 4.2.6.8 and 6.1.1.4'
Te Te -0.1759 6.3531 'International Tables Vol C Tables 4.2.6.8 and 6.1.1.4'

loop_
_exptl_crystal_face_index_h
_exptl_crystal_face_index_k
_exptl_crystal_face_index_l
_exptl_crystal_face_perp_dist
-1 0 0 0.0501
-1 0 -1 0.0617
1 -1 2 0.0387
2 -1 -2 0.0745
-2 1 2 0.0642
0 1 -1 0.0230
0 -1 1 0.0116
1 1 0 0.0380
1 2 -1 0.0259

loop_
_geom_angle_atom_site_label_1
_geom_angle_atom_site_label_2
_geom_angle_atom_site_label_3
_geom_angle
_geom_angle_site_symmetry_1
_geom_angle_site_symmetry_3
_geom_angle_publ_flag
C008 C1 C00B 120.2(2) . . ?
C008 C1 C00P 119.2(2) . . ?
C00B C1 C00P 120.6(2) . . ?
C00L N004 C00F 123.1(2) . . ?
C00L N004 C00D 115.3(2) . . ?
C00F N004 C00D 121.56(19) . . ?
C00H N005 C00S 124.6(2) . . ?
C00H N005 C00E 114.2(2) . . ?
C00S N005 C00E 121.05(19) . . ?
C00R C007 C009 120.4(2) . . ?
C00R C007 C019 118.7(2) . . ?
C009 C007 C019 120.8(2) . . ?
C00I C008 C1 122.0(2) . . ?
C00I C008 H008 119.0 . . ?
C1 C008 H008 119.0 . . ?
C007 C009 C00X 118.0(2) . . ?
C007 C009 B4_1 119.1(2) . . ?
C00X C009 B4_1 122.7(2) . . ?
C00C C00A C00B 120.5(2) . . ?
C00C C00A C01C 118.6(2) . . ?
C00B C00A C01C 120.8(2) . . ?
C00A C00B C1 117.5(2) . . ?
C00A C00B B1_1 122.0(2) . . ?
C1 C00B B1_1 120.5(2) . . ?
C00A C00C C00I 121.7(2) . . ?
C00A C00C H00C 119.1 . . ?
C00I C00C H00C 119.1 . . ?
N004 C00D C013 112.3(2) . . ?
N004 C00D C00G 100.75(19) . . ?
C013 C00D C00G 111.5(2) . . ?
N004 C00D C00Q 111.8(2) . . ?
C013 C00D C00Q 107.7(2) . . ?
C00G C00D C00Q 112.8(2) . . ?
C014 C00E C00U 112.7(2) . . ?
C014 C00E C00K 112.9(2) . . ?
C00U C00E C00K 108.9(2) . . ?
C014 C00E N005 100.49(19) . . ?
C00U C00E N005 112.3(2) . . ?
C00K C00E N005 109.4(2) . . ?
C00O C00F C01E 121.3(2) . . ?
C00O C00F N004 119.0(2) . . ?
C01E C00F N004 119.7(2) . . ?
C00D C00G C00J 107.7(2) . . ?
C00D C00G H00A 110.2 . . ?
C00J C00G H00A 110.2 . . ?
C00D C00G H00B 110.2 . . ?
C00J C00G H00B 110.2 . . ?
H00A C00G H00B 108.5 . . ?
N005 C00H C00N 109.1(2) . . ?
N005 C00H B4_1 127.6(2) . . ?
C00N C00H B4_1 123.3(2) . . ?
C008 C00I C00C 117.7(2) . . ?
C008 C00I C017 121.6(2) . . ?
C00C C00I C017 120.7(2) . . ?
C01L C00J C00Y 108.2(2) . . ?
C01L C00J C00G 108.5(2) . . ?
C00Y C00J C00G 112.6(2) . . ?
C01L C00J C00L 116.2(2) . . ?
C00Y C00J C00L 108.4(2) . . ?
C00G C00J C00L 103.0(2) . . ?
C00E C00K H00D 109.5 . . ?
C00E C00K H00E 109.5 . . ?
H00D C00K H00E 109.5 . . ?
C00E C00K H00F 109.5 . . ?
H00D C00K H00F 109.5 . . ?
H00E C00K H00F 109.5 . . ?
N004 C00L B1_1 128.4(2) . . ?
N004 C00L C00J 107.6(2) . . ?
B1_1 C00L C00J 123.8(2) . . ?
C01G C00M C00X 121.9(2) . . ?
C01G C00M H00M 119.0 . . ?
C00X C00M H00M 119.0 . . ?
C00H C00N C012 109.9(2) . . ?
C00H C00N C00V 112.8(2) . . ?
C012 C00N C00V 109.7(2) . . ?
C00H C00N C014 103.3(2) . . ?
C012 C00N C014 109.3(2) . . ?
C00V C00N C014 111.7(2) . . ?
C010 C00O C00F 118.2(2) . . ?
C010 C00O C00Z 117.5(2) . . ?
C00F C00O C00Z 124.3(2) . . ?
C1 C00P H00G 109.5 . . ?
C1 C00P H00H 109.5 . . ?
H00G C00P H00H 109.5 . . ?
C1 C00P H00I 109.5 . . ?
H00G C00P H00I 109.5 . . ?
H00H C00P H00I 109.5 . . ?
C00D C00Q H00J 109.5 . . ?
C00D C00Q H00K 109.5 . . ?
H00J C00Q H00K 109.5 . . ?
C00D C00Q H00L 109.5 . . ?
H00J C00Q H00L 109.5 . . ?
H00K C00Q H00L 109.5 . . ?
C007 C00R C01G 121.9(3) . . ?
C007 C00R H00R 119.1 . . ?
C01G C00R H00R 119.1 . . ?
C016 C00S C00W 122.1(2) . . ?
C016 C00S N005 116.8(2) . . ?
C00W C00S N005 121.0(2) . . ?
C01H C00T C00W 121.4(3) . . ?
C01H C00T H00T 119.3 . . ?
C00W C00T H00T 119.3 . . ?
C00E C00U H00N 109.5 . . ?
C00E C00U H00O 109.5 . . ?
H00N C00U H00O 109.5 . . ?
C00E C00U H00P 109.5 . . ?
H00N C00U H00P 109.5 . . ?
H00O C00U H00P 109.5 . . ?
C00N C00V H00Q 109.5 . . ?
C00N C00V H00S 109.5 . . ?
H00Q C00V H00S 109.5 . . ?
C00N C00V H00U 109.5 . . ?
H00Q C00V H00U 109.5 . . ?
H00S C00V H00U 109.5 . . ?
C00T C00W C00S 117.2(2) . . ?
C00T C00W C01F 118.1(2) . . ?
C00S C00W C01F 124.8(2) . . ?
C00M C00X C009 120.1(2) . . ?
C00M C00X C015 118.4(2) . . ?
C009 C00X C015 121.5(2) . . ?
C00J C00Y H00V 109.5 . . ?
C00J C00Y H00W 109.5 . . ?
H00V C00Y H00W 109.5 . . ?
C00J C00Y H00X 109.5 . . ?
H00V C00Y H00X 109.5 . . ?
H00W C00Y H00X 109.5 . . ?
C00O C00Z C01I 111.5(2) . . ?
C00O C00Z C01B 111.0(2) . . ?
C01I C00Z C01B 108.7(2) . . ?
C00O C00Z H00Z 108.5 . . ?
C01I C00Z H00Z 108.5 . . ?
C01B C00Z H00Z 108.5 . . ?
C011 C010 C00O 121.0(3) . . ?
C011 C010 H010 119.5 . . ?
C00O C010 H010 119.5 . . ?
C01A C011 C010 120.2(3) . . ?
C01A C011 H011 119.9 . . ?
C010 C011 H011 119.9 . . ?
C00N C012 H01A 109.5 . . ?
C00N C012 H01B 109.5 . . ?
H01A C012 H01B 109.5 . . ?
C00N C012 H01C 109.5 . . ?
H01A C012 H01C 109.5 . . ?
H01B C012 H01C 109.5 . . ?
C00D C013 H01D 109.5 . . ?
C00D C013 H01E 109.5 . . ?
H01D C013 H01E 109.5 . . ?
C00D C013 H01F 109.5 . . ?
H01D C013 H01F 109.5 . . ?
H01E C013 H01F 109.5 . . ?
C00E C014 C00N 106.9(2) . . ?
C00E C014 H01G 110.3 . . ?
C00N C014 H01G 110.3 . . ?
C00E C014 H01H 110.3 . . ?
C00N C014 H01H 110.3 . . ?
H01G C014 H01H 108.6 . . ?
C00X C015 H01I 109.5 . . ?
C00X C015 H01J 109.5 . . ?
H01I C015 H01J 109.5 . . ?
C00X C015 H01K 109.5 . . ?
H01I C015 H01K 109.5 . . ?
H01J C015 H01K 109.5 . . ?
C01D C016 C00S 117.7(2) . . ?
C01D C016 C01J 118.2(2) . . ?
C00S C016 C01J 124.1(2) . . ?
C00I C017 H01L 109.5 . . ?
C00I C017 H01M 109.5 . . ?
H01L C017 H01M 109.5 . . ?
C00I C017 H01N 109.5 . . ?
H01L C017 H01N 109.5 . . ?
H01M C017 H01N 109.5 . . ?
C01J C018 H01O 109.5 . . ?
C01J C018 H01P 109.5 . . ?
H01O C018 H01P 109.5 . . ?
C01J C018 H01Q 109.5 . . ?
H01O C018 H01Q 109.5 . . ?
H01P C018 H01Q 109.5 . . ?
C007 C019 H01R 109.5 . . ?
C007 C019 H01S 109.5 . . ?
H01R C019 H01S 109.5 . . ?
C007 C019 H01T 109.5 . . ?
H01R C019 H01T 109.5 . . ?
H01S C019 H01T 109.5 . . ?
C011 C01A C01E 121.5(3) . . ?
C011 C01A H01U 119.3 . . ?
C01E C01A H01U 119.3 . . ?
C00Z C01B H01V 109.5 . . ?
C00Z C01B H01W 109.5 . . ?
H01V C01B H01W 109.5 . . ?
C00Z C01B H01X 109.5 . . ?
H01V C01B H01X 109.5 . . ?
H01W C01B H01X 109.5 . . ?
C00A C01C H01Y 109.5 . . ?
C00A C01C H01Z 109.5 . . ?
H01Y C01C H01Z 109.5 . . ?
C00A C01C H012 109.5 . . ?
H01Y C01C H012 109.5 . . ?
H01Z C01C H012 109.5 . . ?
C01H C01D C016 121.0(3) . . ?
C01H C01D H013 119.5 . . ?
C016 C01D H013 119.5 . . ?
C01A C01E C00F 117.8(2) . . ?
C01A C01E C01R 118.0(2) . . ?
C00F C01E C01R 124.2(2) . . ?
C00W C01F C01N 112.3(2) . . ?
C00W C01F C01K 110.4(2) . . ?
C01N C01F C01K 108.2(2) . . ?
C00W C01F H014 108.6 . . ?
C01N C01F H014 108.6 . . ?
C01K C01F H014 108.6 . . ?
C00M C01G C00R 117.7(2) . . ?
C00M C01G C01S 121.3(3) . . ?
C00R C01G C01S 120.9(3) . . ?
C01D C01H C00T 120.7(3) . . ?
C01D C01H H015 119.6 . . ?
C00T C01H H015 119.6 . . ?
C00Z C01I H016 109.5 . . ?
C00Z C01I H017 109.5 . . ?
H016 C01I H017 109.5 . . ?
C00Z C01I H018 109.5 . . ?
H016 C01I H018 109.5 . . ?
H017 C01I H018 109.5 . . ?
C016 C01J C018 112.3(2) . . ?
C016 C01J C01P 111.4(2) . . ?
C018 C01J C01P 108.6(2) . . ?
C016 C01J H019 108.1 . . ?
C018 C01J H019 108.1 . . ?
C01P C01J H019 108.1 . . ?
C01F C01K H020 109.5 . . ?
C01F C01K H021 109.5 . . ?
H020 C01K H021 109.5 . . ?
C01F C01K H022 109.5 . . ?
H020 C01K H022 109.5 . . ?
H021 C01K H022 109.5 . . ?
C00J C01L H023 109.5 . . ?
C00J C01L H024 109.5 . . ?
H023 C01L H024 109.5 . . ?
C00J C01L H025 109.5 . . ?
H023 C01L H025 109.5 . . ?
H024 C01L H025 109.5 . . ?
C01F C01N H026 109.5 . . ?
C01F C01N H027 109.5 . . ?
H026 C01N H027 109.5 . . ?
C01F C01N H028 109.5 . . ?
H026 C01N H028 109.5 . . ?
H027 C01N H028 109.5 . . ?
C01R C01O H029 109.5 . . ?
C01R C01O H02A 109.5 . . ?
H029 C01O H02A 109.5 . . ?
C01R C01O H02B 109.5 . . ?
H029 C01O H02B 109.5 . . ?
H02A C01O H02B 109.5 . . ?
C01J C01P H02C 109.5 . . ?
C01J C01P H02D 109.5 . . ?
H02C C01P H02D 109.5 . . ?
C01J C01P H02E 109.5 . . ?
H02C C01P H02E 109.5 . . ?
H02D C01P H02E 109.5 . . ?
C01E C01R C01O 112.7(2) . . ?
C01E C01R C01T 110.8(2) . . ?
C01O C01R C01T 108.6(2) . . ?
C01E C01R H02F 108.2 . . ?
C01O C01R H02F 108.2 . . ?
C01T C01R H02F 108.2 . . ?
C01G C01S H02G 109.5 . . ?
C01G C01S H02H 109.5 . . ?
H02G C01S H02H 109.5 . . ?
C01G C01S H02I 109.5 . . ?
H02G C01S H02I 109.5 . . ?
H02H C01S H02I 109.5 . . ?
C01R C01T H02J 109.5 . . ?
C01R C01T H02K 109.5 . . ?
H02J C01T H02K 109.5 . . ?
C01R C01T H02L 109.5 . . ?
H02J C01T H02L 109.5 . . ?
H02K C01T H02L 109.5 . . ?
B4_1 Te3_1 Te2_1 97.41(8) . . ?
C00H B4_1 C009 123.9(2) . . ?
C00H B4_1 Te3_1 120.95(18) . . ?
C009 B4_1 Te3_1 115.03(17) . . ?
B1_1 Te2_1 Te3_1 95.25(7) . . ?
C00L B1_1 C00B 123.8(2) . . ?
C00L B1_1 Te2_1 122.51(18) . . ?
C00B B1_1 Te2_1 113.68(17) . . ?
F4_2 P1_2 F2_2 175.7(5) . . ?
F4_2 P1_2 F1_2 89.3(3) . . ?
F2_2 P1_2 F1_2 94.4(4) . . ?
F4_2 P1_2 F5_2 93.0(4) . . ?
F2_2 P1_2 F5_2 84.9(4) . . ?
F1_2 P1_2 F5_2 87.3(4) . . ?
F4_2 P1_2 F6_2 88.8(4) . . ?
F2_2 P1_2 F6_2 93.4(4) . . ?
F1_2 P1_2 F6_2 91.2(4) . . ?
F5_2 P1_2 F6_2 177.6(4) . . ?
F4_2 P1_2 F3_2 87.1(4) . . ?
F2_2 P1_2 F3_2 89.1(5) . . ?
F1_2 P1_2 F3_2 175.7(4) . . ?
F5_2 P1_2 F3_2 90.5(5) . . ?
F6_2 P1_2 F3_2 91.1(4) . . ?
F3_3 P1_3 F5_3 99.1(7) . . ?
F3_3 P1_3 F2_3 92.9(7) . . ?
F5_3 P1_3 F2_3 85.8(6) . . ?
F3_3 P1_3 F4_3 92.9(6) . . ?
F5_3 P1_3 F4_3 93.9(6) . . ?
F2_3 P1_3 F4_3 174.1(7) . . ?
F3_3 P1_3 F1_3 173.1(8) . . ?
F5_3 P1_3 F1_3 86.8(6) . . ?
F2_3 P1_3 F1_3 90.9(6) . . ?
F4_3 P1_3 F1_3 83.2(6) . . ?
F3_3 P1_3 F6_3 89.2(7) . . ?
F5_3 P1_3 F6_3 171.3(7) . . ?
F2_3 P1_3 F6_3 96.5(7) . . ?
F4_3 P1_3 F6_3 82.9(6) . . ?
F1_3 P1_3 F6_3 84.7(6) . . ?
F3_4 P1_4 F1_4 170.2(12) . . ?
F3_4 P1_4 F4_4 93.8(9) . . ?
F1_4 P1_4 F4_4 90.3(10) . . ?
F3_4 P1_4 F6_4 95.2(9) . . ?
F1_4 P1_4 F6_4 93.5(8) . . ?
F4_4 P1_4 F6_4 93.0(9) . . ?
F3_4 P1_4 F2_4 86.5(9) . . ?
F1_4 P1_4 F2_4 89.0(8) . . ?
F4_4 P1_4 F2_4 177.6(12) . . ?
F6_4 P1_4 F2_4 89.3(9) . . ?
F3_4 P1_4 F5_4 90.4(9) . . ?
F1_4 P1_4 F5_4 80.3(8) . . ?
F4_4 P1_4 F5_4 94.2(9) . . ?
F6_4 P1_4 F5_4 170.5(9) . . ?
F2_4 P1_4 F5_4 83.4(8) . . ?
F1_5 C1_5 C2_5 120.2(5) . . ?
F1_5 C1_5 C6_5 119.0(5) . . ?
C2_5 C1_5 C6_5 120.7(4) . . ?
F2_5 C2_5 C1_5 121.3(5) . . ?
F2_5 C2_5 C3_5 118.5(5) . . ?
C1_5 C2_5 C3_5 120.0(4) . . ?
C2_5 C3_5 C4_5 119.0(4) . . ?
C2_5 C3_5 H3_5 120.5 . . ?
C4_5 C3_5 H3_5 120.5 . . ?
C5_5 C4_5 C3_5 121.2(4) . . ?
C5_5 C4_5 H4_5 119.4 . . ?
C3_5 C4_5 H4_5 119.4 . . ?
C4_5 C5_5 C6_5 119.5(4) . . ?
C4_5 C5_5 H5_5 120.2 . . ?
C6_5 C5_5 H5_5 120.2 . . ?
C5_5 C6_5 C1_5 119.5(4) . . ?
C5_5 C6_5 H6_5 120.3 . . ?
C1_5 C6_5 H6_5 120.3 . . ?
F1_6 C1_6 C2_6 119.1(4) . . ?
F1_6 C1_6 C6_6 120.9(4) . . ?
C2_6 C1_6 C6_6 120.0 . . ?
F2_6 C2_6 C1_6 123.0(4) . . ?
F2_6 C2_6 C3_6 117.0(4) . . ?
C1_6 C2_6 C3_6 120.0 . . ?
C4_6 C3_6 C2_6 120.0 . . ?
C4_6 C3_6 H3_6 120.0 . . ?
C2_6 C3_6 H3_6 120.0 . . ?
C3_6 C4_6 C5_6 120.0 . . ?
C3_6 C4_6 H4_6 120.0 . . ?
C5_6 C4_6 H4_6 120.0 . . ?
C6_6 C5_6 C4_6 120.0 . . ?
C6_6 C5_6 H5_6 120.0 . . ?
C4_6 C5_6 H5_6 120.0 . . ?
C5_6 C6_6 C1_6 120.0 . . ?
C5_6 C6_6 H6_6 120.0 . . ?
C1_6 C6_6 H6_6 120.0 . . ?

loop_
_geom_bond_atom_site_label_1
_geom_bond_atom_site_label_2
_geom_bond_distance
_geom_bond_site_symmetry_2
_geom_bond_publ_flag
C1 C008 1.395(4) . ?
C1 C00B 1.414(3) . ?
C1 C00P 1.508(4) . ?
N004 C00L 1.353(3) . ?
N004 C00F 1.454(3) . ?
N004 C00D 1.519(3) . ?
N005 C00H 1.322(3) . ?
N005 C00S 1.450(3) . ?
N005 C00E 1.530(3) . ?
C007 C00R 1.388(4) . ?
C007 C009 1.413(4) . ?
C007 C019 1.509(4) . ?
C008 C00I 1.390(4) . ?
C008 H008 0.9500 . ?
C009 C00X 1.413(4) . ?
C009 B4_1 1.576(4) . ?
C00A C00C 1.392(4) . ?
C00A C00B 1.414(4) . ?
C00A C01C 1.511(3) . ?
C00B B1_1 1.575(4) . ?
C00C C00I 1.392(4) . ?
C00C H00C 0.9500 . ?
C00D C013 1.520(4) . ?
C00D C00G 1.526(4) . ?
C00D C00Q 1.529(4) . ?
C00E C014 1.519(4) . ?
C00E C00U 1.526(4) . ?
C00E C00K 1.527(4) . ?
C00F C00O 1.410(4) . ?
C00F C01E 1.415(3) . ?
C00G C00J 1.538(3) . ?
C00G H00A 0.9900 . ?
C00G H00B 0.9900 . ?
C00H C00N 1.535(3) . ?
C00H B4_1 1.567(4) . ?
C00I C017 1.507(3) . ?
C00J C01L 1.535(3) . ?
C00J C00Y 1.537(4) . ?
C00J C00L 1.542(3) . ?
C00K H00D 0.9800 . ?
C00K H00E 0.9800 . ?
C00K H00F 0.9800 . ?
C00L B1_1 1.528(4) . ?
C00M C01G 1.391(4) . ?
C00M C00X 1.396(4) . ?
C00M H00M 0.9500 . ?
C00N C012 1.535(4) . ?
C00N C00V 1.537(4) . ?
C00N C014 1.543(4) . ?
C00O C010 1.397(4) . ?
C00O C00Z 1.526(4) . ?
C00P H00G 0.9800 . ?
C00P H00H 0.9800 . ?
C00P H00I 0.9800 . ?
C00Q H00J 0.9800 . ?
C00Q H00K 0.9800 . ?
C00Q H00L 0.9800 . ?
C00R C01G 1.395(4) . ?
C00R H00R 0.9500 . ?
C00S C016 1.411(3) . ?
C00S C00W 1.412(4) . ?
C00T C01H 1.379(4) . ?
C00T C00W 1.396(4) . ?
C00T H00T 0.9500 . ?
C00U H00N 0.9800 . ?
C00U H00O 0.9800 . ?
C00U H00P 0.9800 . ?
C00V H00Q 0.9800 . ?
C00V H00S 0.9800 . ?
C00V H00U 0.9800 . ?
C00W C01F 1.522(4) . ?
C00X C015 1.511(4) . ?
C00Y H00V 0.9800 . ?
C00Y H00W 0.9800 . ?
C00Y H00X 0.9800 . ?
C00Z C01I 1.536(4) . ?
C00Z C01B 1.537(4) . ?
C00Z H00Z 1.0000 . ?
C010 C011 1.384(4) . ?
C010 H010 0.9500 . ?
C011 C01A 1.380(4) . ?
C011 H011 0.9500 . ?
C012 H01A 0.9800 . ?
C012 H01B 0.9800 . ?
C012 H01C 0.9800 . ?
C013 H01D 0.9800 . ?
C013 H01E 0.9800 . ?
C013 H01F 0.9800 . ?
C014 H01G 0.9900 . ?
C014 H01H 0.9900 . ?
C015 H01I 0.9800 . ?
C015 H01J 0.9800 . ?
C015 H01K 0.9800 . ?
C016 C01D 1.393(4) . ?
C016 C01J 1.525(4) . ?
C017 H01L 0.9800 . ?
C017 H01M 0.9800 . ?
C017 H01N 0.9800 . ?
C018 C01J 1.536(4) . ?
C018 H01O 0.9800 . ?
C018 H01P 0.9800 . ?
C018 H01Q 0.9800 . ?
C019 H01R 0.9800 . ?
C019 H01S 0.9800 . ?
C019 H01T 0.9800 . ?
C01A C01E 1.394(4) . ?
C01A H01U 0.9500 . ?
C01B H01V 0.9800 . ?
C01B H01W 0.9800 . ?
C01B H01X 0.9800 . ?
C01C H01Y 0.9800 . ?
C01C H01Z 0.9800 . ?
C01C H012 0.9800 . ?
C01D C01H 1.379(4) . ?
C01D H013 0.9500 . ?
C01E C01R 1.527(4) . ?
C01F C01N 1.534(4) . ?
C01F C01K 1.539(4) . ?
C01F H014 1.0000 . ?
C01G C01S 1.509(3) . ?
C01H H015 0.9500 . ?
C01I H016 0.9800 . ?
C01I H017 0.9800 . ?
C01I H018 0.9800 . ?
C01J C01P 1.543(4) . ?
C01J H019 1.0000 . ?
C01K H020 0.9800 . ?
C01K H021 0.9800 . ?
C01K H022 0.9800 . ?
C01L H023 0.9800 . ?
C01L H024 0.9800 . ?
C01L H025 0.9800 . ?
C01N H026 0.9800 . ?
C01N H027 0.9800 . ?
C01N H028 0.9800 . ?
C01O C01R 1.538(4) . ?
C01O H029 0.9800 . ?
C01O H02A 0.9800 . ?
C01O H02B 0.9800 . ?
C01P H02C 0.9800 . ?
C01P H02D 0.9800 . ?
C01P H02E 0.9800 . ?
C01R C01T 1.545(4) . ?
C01R H02F 1.0000 . ?
C01S H02G 0.9800 . ?
C01S H02H 0.9800 . ?
C01S H02I 0.9800 . ?
C01T H02J 0.9800 . ?
C01T H02K 0.9800 . ?
C01T H02L 0.9800 . ?
Te3_1 B4_1 2.152(3) . ?
Te3_1 Te2_1 2.7149(2) . ?
Te2_1 B1_1 2.193(3) . ?
P1_2 F4_2 1.577(6) . ?
P1_2 F2_2 1.584(7) . ?
P1_2 F1_2 1.588(6) . ?
P1_2 F5_2 1.606(8) . ?
P1_2 F6_2 1.607(7) . ?
P1_2 F3_2 1.631(7) . ?
P1_3 F3_3 1.527(9) . ?
P1_3 F5_3 1.543(11) . ?
P1_3 F2_3 1.558(10) . ?
P1_3 F4_3 1.579(10) . ?
P1_3 F1_3 1.634(10) . ?
P1_3 F6_3 1.670(12) . ?
P1_4 F3_4 1.524(12) . ?
P1_4 F1_4 1.544(12) . ?
P1_4 F4_4 1.555(14) . ?
P1_4 F6_4 1.607(15) . ?
P1_4 F2_4 1.653(14) . ?
P1_4 F5_4 1.672(15) . ?
C1_5 F1_5 1.215(6) . ?
C1_5 C2_5 1.385(3) . ?
C1_5 C6_5 1.388(4) . ?
C2_5 F2_5 1.252(6) . ?
C2_5 C3_5 1.387(4) . ?
C3_5 C4_5 1.389(4) . ?
C3_5 H3_5 0.9500 . ?
C4_5 C5_5 1.385(4) . ?
C4_5 H4_5 0.9500 . ?
C5_5 C6_5 1.388(4) . ?
C5_5 H5_5 0.9500 . ?
C6_5 H6_5 0.9500 . ?
C1_6 F1_6 1.212(6) . ?
C1_6 C2_6 1.3900 . ?
C1_6 C6_6 1.3900 . ?
C2_6 F2_6 1.256(6) . ?
C2_6 C3_6 1.3900 . ?
C3_6 C4_6 1.3900 . ?
C3_6 H3_6 0.9500 . ?
C4_6 C5_6 1.3900 . ?
C4_6 H4_6 0.9500 . ?
C5_6 C6_6 1.3900 . ?
C5_6 H5_6 0.9500 . ?
C6_6 H6_6 0.9500 . ?

loop_
_geom_torsion_atom_site_label_1
_geom_torsion_atom_site_label_2
_geom_torsion_atom_site_label_3
_geom_torsion_atom_site_label_4
_geom_torsion
_geom_torsion_site_symmetry_1
_geom_torsion_site_symmetry_2
_geom_torsion_site_symmetry_3
_geom_torsion_site_symmetry_4
_geom_torsion_publ_flag
C00B C1 C008 C00I -0.8(4) . . . . ?
C00P C1 C008 C00I 177.7(2) . . . . ?
C00R C007 C009 C00X -2.5(4) . . . . ?
C019 C007 C009 C00X 174.9(2) . . . . ?
C00R C007 C009 B4_1 -177.3(2) . . . . ?
C019 C007 C009 B4_1 0.2(4) . . . . ?
C00C C00A C00B C1 -4.7(3) . . . . ?
C01C C00A C00B C1 173.1(2) . . . . ?
C00C C00A C00B B1_1 177.2(2) . . . . ?
C01C C00A C00B B1_1 -5.0(4) . . . . ?
C008 C1 C00B C00A 5.0(4) . . . . ?
C00P C1 C00B C00A -173.5(2) . . . . ?
C008 C1 C00B B1_1 -176.9(2) . . . . ?
C00P C1 C00B B1_1 4.6(4) . . . . ?
C00B C00A C00C C00I 0.2(4) . . . . ?
C01C C00A C00C C00I -177.6(2) . . . . ?
C00L N004 C00D C013 -129.0(2) . . . . ?
C00F N004 C00D C013 50.4(3) . . . . ?
C00L N004 C00D C00G -10.2(3) . . . . ?
C00F N004 C00D C00G 169.2(2) . . . . ?
C00L N004 C00D C00Q 109.8(2) . . . . ?
C00F N004 C00D C00Q -70.8(3) . . . . ?
C00H N005 C00E C014 -20.3(3) . . . . ?
C00S N005 C00E C014 155.6(2) . . . . ?
C00H N005 C00E C00U -140.3(2) . . . . ?
C00S N005 C00E C00U 35.6(3) . . . . ?
C00H N005 C00E C00K 98.7(3) . . . . ?
C00S N005 C00E C00K -85.4(3) . . . . ?
C00L N004 C00F C00O 89.5(3) . . . . ?
C00D N004 C00F C00O -89.9(3) . . . . ?
C00L N004 C00F C01E -89.7(3) . . . . ?
C00D N004 C00F C01E 90.9(3) . . . . ?
N004 C00D C00G C00J 20.8(3) . . . . ?
C013 C00D C00G C00J 140.2(2) . . . . ?
C00Q C00D C00G C00J -98.5(3) . . . . ?
C00S N005 C00H C00N -168.0(2) . . . . ?
C00E N005 C00H C00N 7.7(3) . . . . ?
C00S N005 C00H B4_1 11.7(4) . . . . ?
C00E N005 C00H B4_1 -172.6(2) . . . . ?
C1 C008 C00I C00C -3.7(4) . . . . ?
C1 C008 C00I C017 175.3(2) . . . . ?
C00A C00C C00I C008 4.0(4) . . . . ?
C00A C00C C00I C017 -175.0(2) . . . . ?
C00D C00G C00J C01L -147.6(2) . . . . ?
C00D C00G C00J C00Y 92.6(3) . . . . ?
C00D C00G C00J C00L -23.9(3) . . . . ?
C00F N004 C00L B1_1 -0.5(4) . . . . ?
C00D N004 C00L B1_1 178.9(2) . . . . ?
C00F N004 C00L C00J 175.9(2) . . . . ?
C00D N004 C00L C00J -4.6(3) . . . . ?
C01L C00J C00L N004 135.8(2) . . . . ?
C00Y C00J C00L N004 -102.1(2) . . . . ?
C00G C00J C00L N004 17.4(3) . . . . ?
C01L C00J C00L B1_1 -47.5(3) . . . . ?
C00Y C00J C00L B1_1 74.5(3) . . . . ?
C00G C00J C00L B1_1 -165.9(2) . . . . ?
N005 C00H C00N C012 124.7(2) . . . . ?
B4_1 C00H C00N C012 -55.0(3) . . . . ?
N005 C00H C00N C00V -112.6(2) . . . . ?
B4_1 C00H C00N C00V 67.7(3) . . . . ?
N005 C00H C00N C014 8.2(3) . . . . ?
B4_1 C00H C00N C014 -171.5(2) . . . . ?
C01E C00F C00O C010 -0.7(4) . . . . ?
N004 C00F C00O C010 -180.0(2) . . . . ?
C01E C00F C00O C00Z 177.8(2) . . . . ?
N004 C00F C00O C00Z -1.4(4) . . . . ?
C009 C007 C00R C01G 0.9(4) . . . . ?
C019 C007 C00R C01G -176.6(3) . . . . ?
C00H N005 C00S C016 86.1(3) . . . . ?
C00E N005 C00S C016 -89.4(3) . . . . ?
C00H N005 C00S C00W -95.8(3) . . . . ?
C00E N005 C00S C00W 88.7(3) . . . . ?
C01H C00T C00W C00S -0.9(4) . . . . ?
C01H C00T C00W C01F 177.8(2) . . . . ?
C016 C00S C00W C00T 1.2(4) . . . . ?
N005 C00S C00W C00T -176.7(2) . . . . ?
C016 C00S C00W C01F -177.3(2) . . . . ?
N005 C00S C00W C01F 4.7(4) . . . . ?
C01G C00M C00X C009 -0.6(4) . . . . ?
C01G C00M C00X C015 176.7(2) . . . . ?
C007 C009 C00X C00M 2.4(4) . . . . ?
B4_1 C009 C00X C00M 176.9(2) . . . . ?
C007 C009 C00X C015 -174.8(2) . . . . ?
B4_1 C009 C00X C015 -0.3(4) . . . . ?
C010 C00O C00Z C01I 63.2(3) . . . . ?
C00F C00O C00Z C01I -115.4(3) . . . . ?
C010 C00O C00Z C01B -58.2(3) . . . . ?
C00F C00O C00Z C01B 123.2(3) . . . . ?
C00F C00O C010 C011 0.2(4) . . . . ?
C00Z C00O C010 C011 -178.4(2) . . . . ?
C00O C010 C011 C01A 0.0(4) . . . . ?
C00U C00E C014 C00N 143.7(2) . . . . ?
C00K C00E C014 C00N -92.5(3) . . . . ?
N005 C00E C014 C00N 23.9(3) . . . . ?
C00H C00N C014 C00E -20.7(3) . . . . ?
C012 C00N C014 C00E -137.6(2) . . . . ?
C00V C00N C014 C00E 100.9(2) . . . . ?
C00W C00S C016 C01D -0.7(4) . . . . ?
N005 C00S C016 C01D 177.3(2) . . . . ?
C00W C00S C016 C01J -180.0(2) . . . . ?
N005 C00S C016 C01J -1.9(4) . . . . ?
C010 C011 C01A C01E 0.3(4) . . . . ?
C00S C016 C01D C01H -0.2(4) . . . . ?
C01J C016 C01D C01H 179.1(2) . . . . ?
C011 C01A C01E C00F -0.8(4) . . . . ?
C011 C01A C01E C01R 179.5(2) . . . . ?
C00O C00F C01E C01A 1.0(4) . . . . ?
N004 C00F C01E C01A -179.8(2) . . . . ?
C00O C00F C01E C01R -179.3(2) . . . . ?
N004 C00F C01E C01R -0.1(4) . . . . ?
C00T C00W C01F C01N -61.0(3) . . . . ?
C00S C00W C01F C01N 117.6(3) . . . . ?
C00T C00W C01F C01K 59.9(3) . . . . ?
C00S C00W C01F C01K -121.6(3) . . . . ?
C00X C00M C01G C00R -1.1(4) . . . . ?
C00X C00M C01G C01S 179.6(2) . . . . ?
C007 C00R C01G C00M 0.9(4) . . . . ?
C007 C00R C01G C01S -179.8(3) . . . . ?
C016 C01D C01H C00T 0.5(4) . . . . ?
C00W C00T C01H C01D 0.0(4) . . . . ?
C01D C016 C01J C018 69.5(3) . . . . ?
C00S C016 C01J C018 -111.3(3) . . . . ?
C01D C016 C01J C01P -52.6(3) . . . . ?
C00S C016 C01J C01P 126.6(3) . . . . ?
C01A C01E C01R C01O -64.3(3) . . . . ?
C00F C01E C01R C01O 116.0(3) . . . . ?
C01A C01E C01R C01T 57.7(3) . . . . ?
C00F C01E C01R C01T -122.0(3) . . . . ?
N005 C00H B4_1 C009 164.5(2) . . . . ?
C00N C00H B4_1 C009 -15.8(4) . . . . ?
N005 C00H B4_1 Te3_1 -11.7(4) . . . . ?
C00N C00H B4_1 Te3_1 168.00(18) . . . . ?
C007 C009 B4_1 C00H -82.7(3) . . . . ?
C00X C009 B4_1 C00H 102.8(3) . . . . ?
C007 C009 B4_1 Te3_1 93.7(2) . . . . ?
C00X C009 B4_1 Te3_1 -80.8(3) . . . . ?
N004 C00L B1_1 C00B -177.1(2) . . . . ?
C00J C00L B1_1 C00B 7.0(4) . . . . ?
N004 C00L B1_1 Te2_1 3.1(4) . . . . ?
C00J C00L B1_1 Te2_1 -172.77(18) . . . . ?
C00A C00B B1_1 C00L -94.6(3) . . . . ?
C1 C00B B1_1 C00L 87.4(3) . . . . ?
C00A C00B B1_1 Te2_1 85.3(3) . . . . ?
C1 C00B B1_1 Te2_1 -92.7(2) . . . . ?
F1_5 C1_5 C2_5 F2_5 2(2) . . . . ?
C6_5 C1_5 C2_5 F2_5 -175.6(13) . . . . ?
F1_5 C1_5 C2_5 C3_5 177.0(14) . . . . ?
C6_5 C1_5 C2_5 C3_5 -1(2) . . . . ?
F2_5 C2_5 C3_5 C4_5 175.7(14) . . . . ?
C1_5 C2_5 C3_5 C4_5 1(2) . . . . ?
C2_5 C3_5 C4_5 C5_5 0(2) . . . . ?
C3_5 C4_5 C5_5 C6_5 0(2) . . . . ?
C4_5 C5_5 C6_5 C1_5 0.3(19) . . . . ?
F1_5 C1_5 C6_5 C5_5 -177.6(12) . . . . ?
C2_5 C1_5 C6_5 C5_5 0.2(19) . . . . ?
F1_6 C1_6 C2_6 F2_6 1.7(5) . . . . ?
C6_6 C1_6 C2_6 F2_6 -178.5(5) . . . . ?
F1_6 C1_6 C2_6 C3_6 -179.8(5) . . . . ?
C6_6 C1_6 C2_6 C3_6 0.0 . . . . ?
F2_6 C2_6 C3_6 C4_6 178.6(5) . . . . ?
C1_6 C2_6 C3_6 C4_6 0.0 . . . . ?
C2_6 C3_6 C4_6 C5_6 0.0 . . . . ?
C3_6 C4_6 C5_6 C6_6 0.0 . . . . ?
C4_6 C5_6 C6_6 C1_6 0.0 . . . . ?
F1_6 C1_6 C6_6 C5_6 179.8(5) . . . . ?
C2_6 C1_6 C6_6 C5_6 0.0 . . . . ?
